data_7007612
loop_
_publ_author_name
'Cheng, Yanxiang'
'Doyle, David J.'
'Hitchcock, Peter B.'
'Lappert, Michael F.'

_publ_section_title
;
 The beta-dialdiminato ligand [{N(C6H3Pri(2)-2,6)C(H)}2CPh]-: the
 conjugate acid and Li, Al, Ga and In derivatives.
;
_journal_issue 37
_journal_name_full 'Dalton transactions (Cambridge, England : 2003)'
_journal_page_first 4449
_journal_page_last 4460
_journal_paper_doi 10.1039/b607782j
_journal_year 2006
_chemical_compound_source 'synthesis as described'
_chemical_formula_moiety 'C39 H57 Li1 N4'
_chemical_formula_sum 'C39 H57 Li N4'
_chemical_formula_weight 588.83
_chemical_name_systematic
;
?
;
_space_group_IT_number 14
_symmetry_cell_setting monoclinic
_symmetry_Int_Tables_number 14
_symmetry_space_group_name_Hall '-P 2ybc'
_symmetry_space_group_name_H-M 'P 1 21/c 1'
_atom_sites_solution_hydrogens geom
_atom_sites_solution_primary direct
_atom_sites_solution_secondary difmap
_audit_conform_dict_location ftp://ftp.iucr.org/pub/cif_core.dic
_audit_conform_dict_name cif_core.dic
_audit_conform_dict_version 2.2
_audit_creation_date 2004-01-20T09:32:32-00:00
_audit_creation_method 'WinGX routine CIF_UPDATE'
_cell_angle_alpha 90
_cell_angle_beta 100.636(1)
_cell_angle_gamma 90
_cell_formula_units_Z 4
_cell_length_a 10.2941(2)
_cell_length_b 18.5693(3)
_cell_length_c 19.6964(4)
_cell_measurement_reflns_used 34924
_cell_measurement_temperature 173(2)
_cell_measurement_theta_max 25.028
_cell_measurement_theta_min 3.705
_cell_measurement_wavelength 0.71073
_cell_volume 3700.37(12)
_computing_cell_refinement 'HKL Scalepack (Otwinowski & Minor 1997)'
_computing_data_collection 'Collect (Nonius BV, 1997-2000)'
_computing_data_reduction 'HKL Denzo and Scalepack (Otwinowski & Minor 1997)'
_computing_molecular_graphics 'Ortep-3 for Windows (Farrugia, 1997)'
_computing_publication_material 'WinGX publication routines (Farrugia, 1999)'
_computing_structure_refinement 'SHELXL-97 (Sheldrick, 1997)'
_computing_structure_solution 'SHELXS-97 (Sheldrick, 1997)'
_diffrn_ambient_temperature 173(2)
_diffrn_detector 'CCD plate'
_diffrn_measured_fraction_theta_full 0.991
_diffrn_measured_fraction_theta_max 0.991
_diffrn_measurement_device '95mm CCD camera on \k-goniostat'
_diffrn_measurement_device_type KappaCCD
_diffrn_measurement_method 'CCD rotation images, thick slices'
_diffrn_orient_matrix_type 'by Nonius Collect from scalepack cell'
_diffrn_orient_matrix_UB_11 -0.449208E-1
_diffrn_orient_matrix_UB_12 0.84152E-2
_diffrn_orient_matrix_UB_13 0.401898E-1
_diffrn_orient_matrix_UB_21 0.88016E-1
_diffrn_orient_matrix_UB_22 0.29576E-2
_diffrn_orient_matrix_UB_23 0.314238E-1
_diffrn_orient_matrix_UB_31 0.22161E-2
_diffrn_orient_matrix_UB_32 0.531085E-1
_diffrn_orient_matrix_UB_33 -0.81182E-2
_diffrn_radiation_monochromator graphite
_diffrn_radiation_probe x-ray
_diffrn_radiation_type MoK\a
_diffrn_radiation_wavelength 0.71073
_diffrn_reflns_av_R_equivalents 0.0668
_diffrn_reflns_av_unetI/netI 0.0332
_diffrn_reflns_limit_h_max 12
_diffrn_reflns_limit_h_min -11
_diffrn_reflns_limit_k_max 22
_diffrn_reflns_limit_k_min -22
_diffrn_reflns_limit_l_max 23
_diffrn_reflns_limit_l_min -23
_diffrn_reflns_number 49118
_diffrn_reflns_theta_full 25.03
_diffrn_reflns_theta_max 25.03
_diffrn_reflns_theta_min 3.85
_diffrn_source 'Enraf Nonius FR590'
_exptl_absorpt_coefficient_mu 0.061
_exptl_absorpt_correction_type none
_exptl_crystal_colour colourless
_exptl_crystal_density_diffrn 1.057
_exptl_crystal_density_method 'not measured'
_exptl_crystal_description prism
_exptl_crystal_F_000 1288
_exptl_crystal_size_max 0.2
_exptl_crystal_size_mid 0.1
_exptl_crystal_size_min 0.1
_refine_diff_density_max 0.239
_refine_diff_density_min -0.172
_refine_diff_density_rms 0.033
_refine_ls_extinction_method none
_refine_ls_goodness_of_fit_ref 1.013
_refine_ls_hydrogen_treatment riding
_refine_ls_matrix_type full
_refine_ls_number_parameters 397
_refine_ls_number_reflns 6471
_refine_ls_number_restraints 0
_refine_ls_restrained_S_all 1.013
_refine_ls_R_factor_all 0.0681
_refine_ls_R_factor_gt 0.0487
_refine_ls_shift/su_max 0
_refine_ls_shift/su_mean 0
_refine_ls_structure_factor_coef Fsqd
_refine_ls_weighting_details 'calc w=1/[\s^2^(Fo^2^)+(0.0578P)^2^+1.4701P] where P=(Fo^2^+2Fc^2^)/3'
_refine_ls_weighting_scheme calc
_refine_ls_wR_factor_gt 0.1153
_refine_ls_wR_factor_ref 0.1268
_reflns_number_gt 5094
_reflns_number_total 6471
_reflns_threshold_expression >2sigma(I)
_cod_data_source_file b607782j.txt
_cod_data_source_block (3)-jan704
_cod_original_cell_volume 3700.36(12)
_cod_original_sg_symbol_H-M P2(1)/c
_cod_original_formula_sum 'C39 H57 Li1 N4'
_cod_database_code 7007612

loop_
_symmetry_equiv_pos_as_xyz
'x, y, z'
'-x, y+1/2, -z+1/2'
'-x, -y, -z'
'x, -y-1/2, z-1/2'

loop_
_atom_site_label
_atom_site_type_symbol
_atom_site_fract_x
_atom_site_fract_y
_atom_site_fract_z
_atom_site_U_iso_or_equiv
_atom_site_adp_type
_atom_site_occupancy
_atom_site_symmetry_multiplicity
_atom_site_calc_flag
_atom_site_refinement_flags
_atom_site_disorder_assembly
_atom_site_disorder_group
Li Li 0.0826(3) 0.56908(14) 0.25155(14) 0.0323(6) Uani 1 1 d . . .
N1 N 0.25762(12) 0.55855(7) 0.21524(6) 0.0265(3) Uani 1 1 d . . .
N2 N 0.05417(12) 0.46283(7) 0.25934(6) 0.0261(3) Uani 1 1 d . . .
N3 N -0.04553(15) 0.63351(8) 0.17902(8) 0.0438(4) Uani 1 1 d . . .
N4 N -0.00049(15) 0.63325(8) 0.32983(8) 0.0395(4) Uani 1 1 d . . .
C1 C 0.26942(15) 0.49988(8) 0.17956(8) 0.0257(3) Uani 1 1 d . . .
H1 H 0.3413 0.4993 0.1554 0.031 Uiso 1 1 calc R . .
C2 C 0.18958(15) 0.43776(8) 0.17237(8) 0.0258(3) Uani 1 1 d . . .
C3 C 0.09704(15) 0.42100(8) 0.21459(7) 0.0259(3) Uani 1 1 d . . .
H3 H 0.0615 0.3737 0.2101 0.031 Uiso 1 1 calc R . .
C4 C 0.21376(16) 0.38203(8) 0.12232(8) 0.0283(4) Uani 1 1 d . . .
C5 C 0.34051(18) 0.36505(9) 0.11104(9) 0.0361(4) Uani 1 1 d . . .
H5 H 0.4144 0.3901 0.1363 0.043 Uiso 1 1 calc R . .
C6 C 0.3612(2) 0.31280(10) 0.06414(9) 0.0438(5) Uani 1 1 d . . .
H6 H 0.4484 0.3029 0.0573 0.053 Uiso 1 1 calc R . .
C7 C 0.2566(2) 0.27516(10) 0.02746(9) 0.0488(5) Uani 1 1 d . . .
H7 H 0.2711 0.239 -0.0045 0.059 Uiso 1 1 calc R . .
C8 C 0.1304(2) 0.29015(10) 0.03731(9) 0.0468(5) Uani 1 1 d . . .
H8 H 0.0578 0.2638 0.0125 0.056 Uiso 1 1 calc R . .
C9 C 0.10858(19) 0.34369(9) 0.08342(8) 0.0373(4) Uani 1 1 d . . .
H9 H 0.0207 0.3544 0.0886 0.045 Uiso 1 1 calc R . .
C10 C 0.35627(15) 0.61273(8) 0.21529(8) 0.0289(4) Uani 1 1 d . . .
C11 C 0.38274(16) 0.64503(9) 0.15404(9) 0.0349(4) Uani 1 1 d . . .
C12 C 0.47415(18) 0.70146(10) 0.16076(11) 0.0459(5) Uani 1 1 d . . .
H12 H 0.4926 0.7237 0.1202 0.055 Uiso 1 1 calc R . .
C13 C 0.53812(19) 0.72582(10) 0.22393(12) 0.0504(5) Uani 1 1 d . . .
H13 H 0.5984 0.7649 0.2268 0.061 Uiso 1 1 calc R . .
C14 C 0.51414(17) 0.69300(10) 0.28337(11) 0.0436(5) Uani 1 1 d . . .
H14 H 0.5593 0.7095 0.327 0.052 Uiso 1 1 calc R . .
C15 C 0.42527(15) 0.63636(9) 0.28046(9) 0.0333(4) Uani 1 1 d . . .
C16 C 0.31669(18) 0.62253(10) 0.08134(9) 0.0393(4) Uani 1 1 d . . .
H16 H 0.2388 0.5917 0.0853 0.047 Uiso 1 1 calc R . .
C17 C 0.4100(2) 0.57828(12) 0.04507(11) 0.0566(6) Uani 1 1 d . . .
H17A H 0.3642 0.565 -0.0013 0.085 Uiso 1 1 calc R . .
H17B H 0.4372 0.5346 0.0718 0.085 Uiso 1 1 calc R . .
H17C H 0.4883 0.6071 0.0416 0.085 Uiso 1 1 calc R . .
C18 C 0.2668(2) 0.68696(11) 0.03464(11) 0.0547(5) Uani 1 1 d . . .
H18A H 0.2259 0.6695 -0.0113 0.082 Uiso 1 1 calc R . .
H18B H 0.3413 0.7185 0.0306 0.082 Uiso 1 1 calc R . .
H18C H 0.2014 0.7139 0.0548 0.082 Uiso 1 1 calc R . .
C19 C 0.40863(17) 0.59678(9) 0.34586(9) 0.0364(4) Uani 1 1 d . . .
H19 H 0.3135 0.5828 0.3408 0.044 Uiso 1 1 calc R . .
C20 C 0.4442(2) 0.64133(12) 0.41215(10) 0.0535(5) Uani 1 1 d . . .
H20A H 0.3915 0.6856 0.4076 0.08 Uiso 1 1 calc R . .
H20B H 0.5384 0.6536 0.4199 0.08 Uiso 1 1 calc R . .
H20C H 0.4255 0.6132 0.4514 0.08 Uiso 1 1 calc R . .
C21 C 0.49033(19) 0.52745(10) 0.35323(10) 0.0470(5) Uani 1 1 d . . .
H21A H 0.4791 0.5023 0.3955 0.071 Uiso 1 1 calc R . .
H21B H 0.5839 0.5393 0.3557 0.071 Uiso 1 1 calc R . .
H21C H 0.4604 0.4964 0.3132 0.071 Uiso 1 1 calc R . .
C22 C -0.01902(16) 0.42844(8) 0.30538(8) 0.0290(4) Uani 1 1 d . . .
C23 C -0.15211(17) 0.40942(9) 0.28403(9) 0.0340(4) Uani 1 1 d . . .
C24 C -0.2203(2) 0.38107(10) 0.33335(10) 0.0455(5) Uani 1 1 d . . .
H24 H -0.3104 0.3676 0.3198 0.055 Uiso 1 1 calc R . .
C25 C -0.1590(2) 0.37244(10) 0.40107(10) 0.0502(5) Uani 1 1 d . . .
H25 H -0.2074 0.3542 0.434 0.06 Uiso 1 1 calc R . .
C26 C -0.0277(2) 0.39014(10) 0.42132(9) 0.0436(5) Uani 1 1 d . . .
H26 H 0.0139 0.3832 0.4681 0.052 Uiso 1 1 calc R . .
C27 C 0.04516(18) 0.41811(8) 0.37445(8) 0.0335(4) Uani 1 1 d . . .
C28 C -0.22379(17) 0.41915(10) 0.21016(9) 0.0388(4) Uani 1 1 d . . .
H28 H -0.162 0.4442 0.1843 0.047 Uiso 1 1 calc R . .
C29 C -0.2602(2) 0.34676(12) 0.17475(11) 0.0552(5) Uani 1 1 d . . .
H29A H -0.3062 0.355 0.1272 0.083 Uiso 1 1 calc R . .
H29B H -0.3181 0.3201 0.2001 0.083 Uiso 1 1 calc R . .
H29C H -0.1796 0.3188 0.1742 0.083 Uiso 1 1 calc R . .
C30 C -0.34718(19) 0.46598(12) 0.20518(11) 0.0527(5) Uani 1 1 d . . .
H30A H -0.3899 0.4708 0.1566 0.079 Uiso 1 1 calc R . .
H30B H -0.3221 0.5137 0.2245 0.079 Uiso 1 1 calc R . .
H30C H -0.4087 0.4434 0.2313 0.079 Uiso 1 1 calc R . .
C31 C 0.19093(18) 0.43502(9) 0.39550(8) 0.0369(4) Uani 1 1 d . . .
H31 H 0.2094 0.478 0.3682 0.044 Uiso 1 1 calc R . .
C32 C 0.2339(2) 0.45400(12) 0.47198(10) 0.0541(5) Uani 1 1 d . . .
H32A H 0.329 0.464 0.4817 0.081 Uiso 1 1 calc R . .
H32B H 0.2147 0.4134 0.5004 0.081 Uiso 1 1 calc R . .
H32C H 0.1855 0.4967 0.4828 0.081 Uiso 1 1 calc R . .
C33 C 0.2745(2) 0.37278(10) 0.37583(10) 0.0474(5) Uani 1 1 d . . .
H33A H 0.3685 0.3844 0.39 0.071 Uiso 1 1 calc R . .
H33B H 0.2542 0.3655 0.3257 0.071 Uiso 1 1 calc R . .
H33C H 0.2543 0.3287 0.3992 0.071 Uiso 1 1 calc R . .
C34 C -0.13795(19) 0.66728(11) 0.21811(10) 0.0476(5) Uani 1 1 d . . .
H34A H -0.2069 0.632 0.2245 0.057 Uiso 1 1 calc R . .
H34B H -0.1821 0.7086 0.1916 0.057 Uiso 1 1 calc R . .
C35 C -0.0673(2) 0.69298(10) 0.28761(11) 0.0481(5) Uani 1 1 d . . .
H35A H -0.0011 0.7298 0.2811 0.058 Uiso 1 1 calc R . .
H35B H -0.1318 0.7159 0.3124 0.058 Uiso 1 1 calc R . .
C36 C 0.0363(2) 0.68882(12) 0.15449(12) 0.0585(6) Uani 1 1 d . . .
H36A H 0.0849 0.7156 0.194 0.088 Uiso 1 1 calc R . .
H36B H -0.0204 0.722 0.1236 0.088 Uiso 1 1 calc R . .
H36C H 0.099 0.6659 0.1295 0.088 Uiso 1 1 calc R . .
C37 C -0.1183(3) 0.59375(13) 0.11980(11) 0.0661(6) Uani 1 1 d . . .
H37A H -0.173 0.5567 0.1361 0.099 Uiso 1 1 calc R . .
H37B H -0.0556 0.5709 0.0946 0.099 Uiso 1 1 calc R . .
H37C H -0.175 0.6271 0.089 0.099 Uiso 1 1 calc R . .
C38 C -0.0979(2) 0.59286(11) 0.35997(10) 0.0490(5) Uani 1 1 d . . .
H38A H -0.0539 0.5531 0.3879 0.074 Uiso 1 1 calc R . .
H38B H -0.1658 0.5735 0.3229 0.074 Uiso 1 1 calc R . .
H38C H -0.1394 0.6249 0.3893 0.074 Uiso 1 1 calc R . .
C39 C 0.1000(2) 0.66209(12) 0.38566(11) 0.0587(6) Uani 1 1 d . . .
H39A H 0.1654 0.6894 0.3659 0.088 Uiso 1 1 calc R . .
H39B H 0.1439 0.6223 0.4135 0.088 Uiso 1 1 calc R . .
H39C H 0.0578 0.6938 0.4149 0.088 Uiso 1 1 calc R . .

loop_
_atom_site_aniso_label
_atom_site_aniso_U_11
_atom_site_aniso_U_22
_atom_site_aniso_U_33
_atom_site_aniso_U_23
_atom_site_aniso_U_13
_atom_site_aniso_U_12
Li 0.0352(15) 0.0278(14) 0.0356(15) 0.0032(11) 0.0115(12) 0.0024(12)
N1 0.0252(7) 0.0248(7) 0.0299(7) -0.0004(5) 0.0061(5) -0.0014(5)
N2 0.0285(7) 0.0254(7) 0.0250(7) 0.0017(5) 0.0067(5) -0.0017(6)
N3 0.0460(9) 0.0461(9) 0.0427(9) 0.0130(7) 0.0171(7) 0.0118(7)
N4 0.0431(9) 0.0320(8) 0.0452(9) -0.0028(7) 0.0128(7) 0.0043(7)
C1 0.0245(8) 0.0281(8) 0.0251(8) 0.0018(7) 0.0062(6) 0.0025(7)
C2 0.0283(8) 0.0245(8) 0.0244(8) 0.0002(6) 0.0044(6) 0.0002(7)
C3 0.0303(8) 0.0232(8) 0.0231(8) 0.0001(6) 0.0022(6) -0.0026(7)
C4 0.0392(9) 0.0247(8) 0.0219(8) 0.0024(6) 0.0083(7) -0.0008(7)
C5 0.0418(10) 0.0305(9) 0.0368(9) -0.0017(7) 0.0097(8) 0.0028(8)
C6 0.0606(12) 0.0349(10) 0.0400(10) 0.0012(8) 0.0200(9) 0.0126(9)
C7 0.0889(16) 0.0309(10) 0.0307(10) -0.0033(8) 0.0218(10) 0.0030(10)
C8 0.0748(14) 0.0394(10) 0.0260(9) -0.0055(8) 0.0087(9) -0.0184(10)
C9 0.0487(11) 0.0384(9) 0.0259(8) -0.0025(7) 0.0099(7) -0.0095(8)
C10 0.0225(8) 0.0238(8) 0.0419(9) -0.0017(7) 0.0101(7) 0.0013(6)
C11 0.0303(9) 0.0300(9) 0.0475(10) 0.0048(8) 0.0154(8) 0.0028(7)
C12 0.0399(10) 0.0397(10) 0.0629(13) 0.0087(9) 0.0224(10) -0.0047(9)
C13 0.0371(10) 0.0372(10) 0.0806(15) -0.0018(10) 0.0204(10) -0.0124(9)
C14 0.0323(9) 0.0379(10) 0.0607(12) -0.0122(9) 0.0089(9) -0.0071(8)
C15 0.0249(8) 0.0302(9) 0.0458(10) -0.0065(7) 0.0093(7) 0.0001(7)
C16 0.0424(10) 0.0388(10) 0.0401(10) 0.0076(8) 0.0162(8) 0.0037(8)
C17 0.0713(14) 0.0555(13) 0.0507(12) 0.0095(10) 0.0315(11) 0.0158(11)
C18 0.0616(13) 0.0523(12) 0.0550(12) 0.0161(10) 0.0236(10) 0.0091(10)
C19 0.0314(9) 0.0401(10) 0.0371(9) -0.0094(8) 0.0051(7) -0.0053(8)
C20 0.0494(12) 0.0620(13) 0.0470(12) -0.0166(10) 0.0030(9) -0.0100(10)
C21 0.0465(11) 0.0474(11) 0.0464(11) 0.0035(9) 0.0064(9) 0.0017(9)
C22 0.0393(9) 0.0217(8) 0.0292(8) -0.0007(6) 0.0146(7) -0.0021(7)
C23 0.0382(9) 0.0291(9) 0.0381(9) -0.0028(7) 0.0159(8) -0.0059(7)
C24 0.0459(11) 0.0442(11) 0.0519(12) -0.0013(9) 0.0234(9) -0.0105(9)
C25 0.0688(14) 0.0449(11) 0.0456(11) 0.0049(9) 0.0335(10) -0.0105(10)
C26 0.0650(13) 0.0366(10) 0.0329(9) 0.0044(8) 0.0187(9) -0.0055(9)
C27 0.0483(10) 0.0251(8) 0.0294(9) 0.0013(7) 0.0129(8) -0.0011(7)
C28 0.0322(9) 0.0446(10) 0.0410(10) 0.0008(8) 0.0106(8) -0.0037(8)
C29 0.0560(13) 0.0588(13) 0.0505(12) -0.0142(10) 0.0087(10) -0.0043(11)
C30 0.0369(10) 0.0574(13) 0.0627(13) -0.0053(10) 0.0061(9) -0.0015(9)
C31 0.0482(11) 0.0335(9) 0.0277(9) 0.0059(7) 0.0040(8) -0.0018(8)
C32 0.0656(14) 0.0587(13) 0.0342(10) -0.0004(9) -0.0007(9) -0.0040(11)
C33 0.0547(12) 0.0456(11) 0.0409(10) 0.0088(9) 0.0066(9) 0.0063(9)
C34 0.0403(10) 0.0492(11) 0.0576(12) 0.0159(10) 0.0199(9) 0.0138(9)
C35 0.0521(12) 0.0343(10) 0.0626(13) 0.0025(9) 0.0231(10) 0.0113(9)
C36 0.0519(12) 0.0649(14) 0.0653(14) 0.0297(11) 0.0275(11) 0.0134(11)
C37 0.0931(18) 0.0594(14) 0.0450(12) 0.0103(11) 0.0108(12) 0.0029(13)
C38 0.0631(13) 0.0416(11) 0.0487(11) 0.0001(9) 0.0270(10) 0.0004(10)
C39 0.0570(13) 0.0567(13) 0.0616(14) -0.0184(11) 0.0088(11) 0.0080(11)

loop_
_atom_type_symbol
_atom_type_description
_atom_type_scat_dispersion_real
_atom_type_scat_dispersion_imag
_atom_type_scat_source
C C 0.0033 0.0016 'International Tables Vol C Tables 4.2.6.8 and 6.1.1.4'
H H 0 0 'International Tables Vol C Tables 4.2.6.8 and 6.1.1.4'
N N 0.0061 0.0033 'International Tables Vol C Tables 4.2.6.8 and 6.1.1.4'
Li Li -0.0003 0.0001 'International Tables Vol C Tables 4.2.6.8 and 6.1.1.4'

loop_
_geom_angle_atom_site_label_1
_geom_angle_atom_site_label_2
_geom_angle_atom_site_label_3
_geom_angle
_geom_angle_site_symmetry_1
_geom_angle_site_symmetry_3
_geom_angle_publ_flag
N2 Li N1 94.72(12) . . ?
N2 Li N3 121.61(15) . . ?
N1 Li N3 107.05(13) . . ?
N2 Li N4 113.03(13) . . ?
N1 Li N4 139.18(15) . . ?
N3 Li N4 83.96(11) . . ?
C1 N1 C10 116.62(12) . . ?
C1 N1 Li 115.85(13) . . ?
C10 N1 Li 126.71(12) . . ?
C3 N2 C22 116.32(12) . . ?
C3 N2 Li 117.37(13) . . ?
C22 N2 Li 126.07(12) . . ?
C37 N3 C36 109.35(16) . . ?
C37 N3 C34 110.30(17) . . ?
C36 N3 C34 109.90(15) . . ?
C37 N3 Li 114.48(15) . . ?
C36 N3 Li 107.04(14) . . ?
C34 N3 Li 105.63(13) . . ?
C38 N4 C39 108.94(16) . . ?
C38 N4 C35 109.28(15) . . ?
C39 N4 C35 109.81(15) . . ?
C38 N4 Li 112.59(13) . . ?
C39 N4 Li 113.89(14) . . ?
C35 N4 Li 102.08(13) . . ?
N1 C1 C2 128.53(14) . . ?
C1 C2 C3 124.53(14) . . ?
C1 C2 C4 118.18(13) . . ?
C3 C2 C4 116.94(13) . . ?
N2 C3 C2 127.85(14) . . ?
C5 C4 C9 116.62(15) . . ?
C5 C4 C2 122.62(15) . . ?
C9 C4 C2 120.76(15) . . ?
C6 C5 C4 121.82(17) . . ?
C7 C6 C5 120.41(18) . . ?
C6 C7 C8 119.48(17) . . ?
C7 C8 C9 120.41(18) . . ?
C8 C9 C4 121.23(18) . . ?
C15 C10 C11 119.78(15) . . ?
C15 C10 N1 117.13(14) . . ?
C11 C10 N1 123.03(15) . . ?
C12 C11 C10 117.91(17) . . ?
C12 C11 C16 118.00(16) . . ?
C10 C11 C16 124.08(15) . . ?
C13 C12 C11 122.32(18) . . ?
C12 C13 C14 119.46(17) . . ?
C13 C14 C15 121.24(18) . . ?
C14 C15 C10 119.24(16) . . ?
C14 C15 C19 120.52(16) . . ?
C10 C15 C19 120.12(14) . . ?
C11 C16 C17 111.97(16) . . ?
C11 C16 C18 112.95(16) . . ?
C17 C16 C18 107.82(15) . . ?
C15 C19 C21 109.96(14) . . ?
C15 C19 C20 114.49(15) . . ?
C21 C19 C20 109.44(16) . . ?
C23 C22 C27 120.83(14) . . ?
C23 C22 N2 121.44(14) . . ?
C27 C22 N2 117.62(14) . . ?
C24 C23 C22 118.24(16) . . ?
C24 C23 C28 119.51(16) . . ?
C22 C23 C28 122.24(14) . . ?
C25 C24 C23 121.12(18) . . ?
C24 C25 C26 120.22(16) . . ?
C25 C26 C27 121.13(17) . . ?
C26 C27 C22 118.42(16) . . ?
C26 C27 C31 121.57(16) . . ?
C22 C27 C31 119.98(14) . . ?
C23 C28 C30 112.41(15) . . ?
C23 C28 C29 111.59(15) . . ?
C30 C28 C29 109.90(16) . . ?
C27 C31 C32 114.14(15) . . ?
C27 C31 C33 110.40(15) . . ?
C32 C31 C33 110.41(15) . . ?
N3 C34 C35 111.18(16) . . ?
N4 C35 C34 111.75(15) . . ?

loop_
_geom_bond_atom_site_label_1
_geom_bond_atom_site_label_2
_geom_bond_distance
_geom_bond_site_symmetry_2
_geom_bond_publ_flag
Li N2 2.005(3) . ?
Li N1 2.067(3) . ?
Li N3 2.125(3) . ?
Li N4 2.240(3) . ?
N1 C1 1.3142(19) . ?
N1 C10 1.4293(19) . ?
N2 C3 1.3108(19) . ?
N2 C22 1.4319(19) . ?
N3 C37 1.464(3) . ?
N3 C36 1.465(3) . ?
N3 C34 1.470(2) . ?
N4 C38 1.463(2) . ?
N4 C39 1.465(3) . ?
N4 C35 1.478(2) . ?
C1 C2 1.408(2) . ?
C2 C3 1.410(2) . ?
C2 C4 1.482(2) . ?
C4 C5 1.399(2) . ?
C4 C9 1.400(2) . ?
C5 C6 1.383(2) . ?
C6 C7 1.372(3) . ?
C7 C8 1.377(3) . ?
C8 C9 1.392(2) . ?
C10 C15 1.417(2) . ?
C10 C11 1.418(2) . ?
C11 C12 1.398(2) . ?
C11 C16 1.526(3) . ?
C12 C13 1.373(3) . ?
C13 C14 1.382(3) . ?
C14 C15 1.388(2) . ?
C15 C19 1.520(2) . ?
C16 C17 1.537(3) . ?
C16 C18 1.538(3) . ?
C19 C21 1.530(3) . ?
C19 C20 1.532(2) . ?
C22 C23 1.402(2) . ?
C22 C27 1.411(2) . ?
C23 C24 1.402(2) . ?
C23 C28 1.516(2) . ?
C24 C25 1.376(3) . ?
C25 C26 1.376(3) . ?
C26 C27 1.393(2) . ?
C27 C31 1.514(2) . ?
C28 C30 1.527(3) . ?
C28 C29 1.529(3) . ?
C31 C32 1.531(2) . ?
C31 C33 1.533(3) . ?
C34 C35 1.504(3) . ?
